data_7001770
loop_
_publ_author_name
'O'Reilly, Matthew'
'Pattacini, Roberto'
'Braunstein, Pierre'

_publ_section_title
;
 Anion effect in the diastereoselective formation of bischelated Ni(II)
 complexes with a novel, chiral phosphine derived from
 1,8-diazabicyclo[5.4.0]undec-7-ene (DBU)
;
_journal_issue 31
_journal_name_full 'Dalton Transactions'
_journal_page_first 6092
_journal_paper_doi 10.1039/b909329j
_journal_year 2009
_chemical_formula_moiety 'C42H50N4NiP2,0.5(C6H12O2),2(C3H6O),Cl4 Ni'
_chemical_formula_sum 'C51 H68 Cl4 N4 Ni2 O3 P2'
_chemical_formula_weight 1106.25
_chemical_name_systematic
;
?
;
_space_group_IT_number 2
_symmetry_cell_setting triclinic
_symmetry_Int_Tables_number 2
_symmetry_space_group_name_Hall '-P 1'
_symmetry_space_group_name_H-M 'P -1'
_atom_sites_solution_hydrogens geom
_atom_sites_solution_primary direct
_atom_sites_solution_secondary difmap
_audit_creation_method SHELXL-97
_cell_angle_alpha 82.882(2)
_cell_angle_beta 82.801(2)
_cell_angle_gamma 86.872(2)
_cell_formula_units_Z 2
_cell_length_a 10.6254(3)
_cell_length_b 13.0726(5)
_cell_length_c 19.4149(7)
_cell_measurement_reflns_used 12452
_cell_measurement_temperature 173(2)
_cell_measurement_theta_max 25.48
_cell_measurement_theta_min 0.998
_cell_volume 2652.79(16)
_computing_cell_refinement 'HKL Scalepack (Otwinowski & Minor 1997)'
_computing_data_reduction 'HKL Denzo and Scalepack (Otwinowski & Minor 1997)'
_computing_molecular_graphics ORTEP-3
_computing_publication_material PLATON
_computing_structure_refinement 'SHELXL-97 (Sheldrick, 1997)'
_computing_structure_solution 'SHELXS-97 (Sheldrick, 1997)'
_diffrn_ambient_temperature 173(2)
_diffrn_detector_area_resol_mean 9
_diffrn_measured_fraction_theta_full 0.995
_diffrn_measured_fraction_theta_max 0.995
_diffrn_measurement_device_type KappaCCD
_diffrn_measurement_method CCD
_diffrn_radiation_monochromator graphite
_diffrn_radiation_source 'fine-focus sealed tube'
_diffrn_radiation_type MoK\a
_diffrn_radiation_wavelength 0.71073
_diffrn_reflns_av_R_equivalents 0.0449
_diffrn_reflns_av_sigmaI/netI 0.0677
_diffrn_reflns_limit_h_max 13
_diffrn_reflns_limit_h_min -13
_diffrn_reflns_limit_k_max 12
_diffrn_reflns_limit_k_min -16
_diffrn_reflns_limit_l_max 21
_diffrn_reflns_limit_l_min -25
_diffrn_reflns_number 25907
_diffrn_reflns_theta_full 27.47
_diffrn_reflns_theta_max 27.47
_diffrn_reflns_theta_min 1.06
_exptl_absorpt_coefficient_mu 1.016
_exptl_absorpt_correction_type none
_exptl_crystal_colour green
_exptl_crystal_density_diffrn 1.385
_exptl_crystal_density_method 'not measured'
_exptl_crystal_description block
_exptl_crystal_F_000 1160
_exptl_crystal_size_max 0.15
_exptl_crystal_size_mid 0.10
_exptl_crystal_size_min 0.10
_refine_diff_density_max 0.680
_refine_diff_density_min -0.815
_refine_diff_density_rms 0.153
_refine_ls_extinction_method none
_refine_ls_goodness_of_fit_ref 1.075
_refine_ls_hydrogen_treatment constr
_refine_ls_matrix_type full
_refine_ls_number_parameters 655
_refine_ls_number_reflns 12083
_refine_ls_number_restraints 4
_refine_ls_restrained_S_all 1.075
_refine_ls_R_factor_all 0.0874
_refine_ls_R_factor_gt 0.0520
_refine_ls_shift/su_max 0.015
_refine_ls_shift/su_mean 0.000
_refine_ls_structure_factor_coef Fsqd
_refine_ls_weighting_details 'calc w=1/[\s^2^(Fo^2^)+(0.0531P)^2^+1.8799P] where P=(Fo^2^+2Fc^2^)/3'
_refine_ls_weighting_scheme calc
_refine_ls_wR_factor_gt 0.1114
_refine_ls_wR_factor_ref 0.1332
_reflns_number_gt 8595
_reflns_number_total 12083
_reflns_threshold_expression >2sigma(I)
_cod_data_source_file b909329j.txt
_cod_data_source_block 2.3C3H6O
_cod_database_code 7001770

loop_
_symmetry_equiv_pos_as_xyz
'x, y, z'
'-x, -y, -z'

loop_
_atom_site_label
_atom_site_type_symbol
_atom_site_fract_x
_atom_site_fract_y
_atom_site_fract_z
_atom_site_U_iso_or_equiv
_atom_site_adp_type
_atom_site_occupancy
_atom_site_symmetry_multiplicity
_atom_site_calc_flag
_atom_site_refinement_flags
_atom_site_disorder_assembly
_atom_site_disorder_group
Ni1 Ni 0.79669(3) 0.02415(3) 0.724988(19) 0.02401(11) Uani 1 1 d . A .
Ni2 Ni 1.28707(4) -0.12038(4) 0.74049(2) 0.03522(12) Uani 1 1 d . . .
P1 P 0.83491(7) 0.05708(6) 0.82510(4) 0.02263(17) Uani 1 1 d . A .
P2 P 0.79647(7) 0.17819(6) 0.67191(4) 0.02584(18) Uani 1 1 d . . .
N1 N 0.7587(2) -0.1087(2) 0.77957(13) 0.0261(6) Uani 1 1 d . . .
N2 N 0.8004(3) -0.2385(2) 0.86916(15) 0.0376(7) Uani 1 1 d . . .
N3 N 0.7836(2) -0.0126(2) 0.63253(13) 0.0271(6) Uani 1 1 d . . .
N4 N 0.7479(2) 0.0324(2) 0.51503(13) 0.0354(7) Uani 1 1 d D . .
Cl1 Cl 1.38471(9) -0.25814(8) 0.69468(5) 0.0520(3) Uani 1 1 d . . .
Cl2 Cl 1.25326(10) -0.14325(12) 0.85816(5) 0.0732(4) Uani 1 1 d . . .
Cl3 Cl 1.09188(7) -0.09384(7) 0.70339(4) 0.0401(2) Uani 1 1 d . . .
Cl4 Cl 1.40180(10) 0.02263(8) 0.70791(7) 0.0624(3) Uani 1 1 d . . .
C1 C 0.8960(3) -0.0701(2) 0.86258(15) 0.0256(7) Uani 1 1 d . . .
H1 H 0.9847 -0.0801 0.8429 0.031 Uiso 1 1 calc R A .
C2 C 0.8896(3) -0.0757(3) 0.94254(15) 0.0290(7) Uani 1 1 d . A .
H2A H 0.9215 -0.0121 0.9533 0.035 Uiso 1 1 calc R . .
H2B H 0.8010 -0.0779 0.9619 0.035 Uiso 1 1 calc R . .
C3 C 0.9607(3) -0.1650(3) 0.98026(18) 0.0397(8) Uani 1 1 d . . .
H3A H 0.9601 -0.1532 1.0287 0.048 Uiso 1 1 calc R A .
H3B H 1.0485 -0.1668 0.9592 0.048 Uiso 1 1 calc R . .
C4 C 0.9046(4) -0.2697(3) 0.9782(2) 0.0476(10) Uani 1 1 d . A .
H4A H 0.9539 -0.3232 1.0034 0.057 Uiso 1 1 calc R . .
H4B H 0.8183 -0.2697 1.0015 0.057 Uiso 1 1 calc R . .
C5 C 0.9043(4) -0.2934(3) 0.9050(2) 0.0485(10) Uani 1 1 d . A .
H5A H 0.9850 -0.2750 0.8784 0.058 Uiso 1 1 calc R . .
H5B H 0.8966 -0.3671 0.9056 0.058 Uiso 1 1 calc R . .
C6 C 0.8153(3) -0.1442(2) 0.83414(16) 0.0277(7) Uani 1 1 d . A .
C7 C 0.6656(3) -0.1765(3) 0.75899(17) 0.0335(8) Uani 1 1 d . A .
H7A H 0.7093 -0.2250 0.7293 0.040 Uiso 1 1 calc R . .
H7B H 0.6049 -0.1352 0.7329 0.040 Uiso 1 1 calc R . .
C8 C 0.5968(3) -0.2348(3) 0.82391(18) 0.0388(9) Uani 1 1 d . . .
H8A H 0.5545 -0.1867 0.8544 0.047 Uiso 1 1 calc R A .
H8B H 0.5334 -0.2773 0.8112 0.047 Uiso 1 1 calc R . .
C9 C 0.6941(4) -0.3015(3) 0.8608(2) 0.0481(10) Uani 1 1 d . A .
H9A H 0.6556 -0.3312 0.9064 0.058 Uiso 1 1 calc R . .
H9B H 0.7248 -0.3574 0.8339 0.058 Uiso 1 1 calc R . .
C10 C 0.9528(3) 0.1489(2) 0.83329(15) 0.0253(7) Uani 1 1 d . . .
C11 C 1.0818(3) 0.1196(3) 0.82319(16) 0.0298(7) Uani 1 1 d . A .
H11 H 1.1065 0.0516 0.8172 0.036 Uiso 1 1 calc R . .
C12 C 1.1729(3) 0.1923(3) 0.82208(18) 0.0378(8) Uani 1 1 d . . .
H12 H 1.2587 0.1731 0.8150 0.045 Uiso 1 1 calc R A .
C13 C 1.1359(3) 0.2929(3) 0.8314(2) 0.0451(10) Uani 1 1 d . A .
H13 H 1.1972 0.3411 0.8314 0.054 Uiso 1 1 calc R . .
C14 C 1.0090(3) 0.3229(3) 0.8409(2) 0.0427(9) Uani 1 1 d . . .
H14 H 0.9848 0.3910 0.8467 0.051 Uiso 1 1 calc R A .
C15 C 0.9179(3) 0.2507(3) 0.84174(16) 0.0309(7) Uani 1 1 d . A .
H15 H 0.8324 0.2708 0.8480 0.037 Uiso 1 1 calc R . .
C16 C 0.6927(3) 0.0872(2) 0.88301(15) 0.0245(6) Uani 1 1 d . . .
C17 C 0.6968(3) 0.1347(3) 0.94304(16) 0.0293(7) Uani 1 1 d . A .
H17 H 0.7746 0.1520 0.9547 0.035 Uiso 1 1 calc R . .
C18 C 0.5866(3) 0.1565(3) 0.98538(18) 0.0378(8) Uani 1 1 d . . .
H18 H 0.5899 0.1883 1.0253 0.045 Uiso 1 1 calc R A .
C19 C 0.4713(3) 0.1304(3) 0.96794(19) 0.0417(9) Uani 1 1 d . A .
H19 H 0.3969 0.1467 0.9957 0.050 Uiso 1 1 calc R . .
C20 C 0.4650(3) 0.0808(3) 0.91004(19) 0.0382(8) Uani 1 1 d . . .
H20 H 0.3871 0.0614 0.8998 0.046 Uiso 1 1 calc R A .
C21 C 0.5754(3) 0.0597(3) 0.86701(17) 0.0312(7) Uani 1 1 d . A .
H21 H 0.5713 0.0271 0.8274 0.037 Uiso 1 1 calc R . .
C22A C 0.6913(7) 0.1496(5) 0.6053(4) 0.0217(16) Uiso 0.50 1 d P A 1
H22A H 0.6060 0.1363 0.6293 0.026 Uiso 0.50 1 calc PR A 1
C22B C 0.7217(7) 0.1715(6) 0.5923(4) 0.0278(18) Uiso 0.50 1 d P A 2
H22B H 0.7667 0.2148 0.5531 0.033 Uiso 0.50 1 calc PR A 2
C23A C 0.6821(6) 0.2397(5) 0.5486(3) 0.0248(13) Uani 0.50 1 d P A 1
H23A H 0.6794 0.3039 0.5692 0.030 Uiso 0.50 1 calc PR A 1
H23B H 0.7570 0.2386 0.5145 0.030 Uiso 0.50 1 calc PR A 1
C23B C 0.5794(6) 0.2012(6) 0.5982(4) 0.0362(16) Uani 0.50 1 d P A 2
H23C H 0.5630 0.2592 0.6253 0.043 Uiso 0.50 1 calc PR A 2
H23D H 0.5322 0.1438 0.6232 0.043 Uiso 0.50 1 calc PR A 2
C24A C 0.5663(14) 0.235(2) 0.5127(12) 0.035(4) Uani 0.50 1 d P A 1
H24A H 0.4922 0.2495 0.5452 0.042 Uiso 0.50 1 calc PR A 1
H24B H 0.5690 0.2899 0.4738 0.042 Uiso 0.50 1 calc PR A 1
C24B C 0.5310(16) 0.231(2) 0.5249(11) 0.036(4) Uani 0.50 1 d P A 2
H24C H 0.4417 0.2523 0.5307 0.044 Uiso 0.50 1 calc PR A 2
H24D H 0.5783 0.2877 0.4989 0.044 Uiso 0.50 1 calc PR A 2
C25 C 0.5506(3) 0.1359(3) 0.48596(19) 0.0395(8) Uani 1 1 d D . .
H25A H 0.4982 0.1489 0.4481 0.047 Uiso 1 1 calc R A 1
H25B H 0.5048 0.0908 0.5230 0.047 Uiso 1 1 calc R A 1
C27 C 0.7476(3) 0.0531(3) 0.58138(16) 0.0320(8) Uani 1 1 d . A .
C28 C 0.8102(3) -0.0614(3) 0.49087(17) 0.0379(8) Uani 1 1 d . A .
H28A H 0.8598 -0.0442 0.4459 0.046 Uiso 1 1 calc R . .
H28B H 0.7464 -0.1088 0.4849 0.046 Uiso 1 1 calc R . .
C29 C 0.8958(3) -0.1127(3) 0.54242(18) 0.0384(8) Uani 1 1 d . . .
H29A H 0.9715 -0.0736 0.5401 0.046 Uiso 1 1 calc R A .
H29B H 0.9214 -0.1818 0.5315 0.046 Uiso 1 1 calc R . .
C30 C 0.8226(3) -0.1175(3) 0.61552(17) 0.0333(8) Uani 1 1 d . A .
H30A H 0.7481 -0.1580 0.6177 0.040 Uiso 1 1 calc R . .
H30B H 0.8757 -0.1509 0.6495 0.040 Uiso 1 1 calc R . .
C31 C 0.7095(3) 0.2797(3) 0.71675(16) 0.0301(7) Uani 1 1 d . A .
C32 C 0.7615(3) 0.3726(3) 0.72308(18) 0.0380(8) Uani 1 1 d . . .
H32 H 0.8422 0.3872 0.7007 0.046 Uiso 1 1 calc R A .
C33 C 0.6951(4) 0.4437(3) 0.7623(2) 0.0513(10) Uani 1 1 d . A .
H33 H 0.7309 0.5059 0.7658 0.062 Uiso 1 1 calc R . .
C34 C 0.5768(4) 0.4226(4) 0.7958(3) 0.0666(13) Uani 1 1 d . . .
H34 H 0.5323 0.4702 0.8225 0.080 Uiso 1 1 calc R A .
C35 C 0.5238(4) 0.3305(4) 0.7900(2) 0.0647(13) Uani 1 1 d . A .
H35 H 0.4437 0.3160 0.8133 0.078 Uiso 1 1 calc R . .
C36 C 0.5884(3) 0.2597(3) 0.75017(19) 0.0445(9) Uani 1 1 d . . .
H36 H 0.5509 0.1986 0.7457 0.053 Uiso 1 1 calc R A .
C37 C 0.9473(3) 0.2324(2) 0.63354(16) 0.0286(7) Uani 1 1 d . A .
C38 C 1.0580(3) 0.1849(3) 0.65400(16) 0.0333(8) Uani 1 1 d . . .
H38 H 1.0548 0.1228 0.6831 0.040 Uiso 1 1 calc R A .
C39 C 1.1742(3) 0.2291(3) 0.63146(18) 0.0396(8) Uani 1 1 d . A .
H39 H 1.2484 0.1968 0.6456 0.047 Uiso 1 1 calc R . .
C40 C 1.1793(3) 0.3210(3) 0.58799(19) 0.0401(9) Uani 1 1 d . . .
H40 H 1.2568 0.3515 0.5737 0.048 Uiso 1 1 calc R A .
C41 C 1.0691(3) 0.3680(3) 0.56554(19) 0.0384(8) Uani 1 1 d . A .
H41 H 1.0734 0.4286 0.5349 0.046 Uiso 1 1 calc R . .
C42 C 0.9527(3) 0.3252(3) 0.58839(17) 0.0328(7) Uani 1 1 d . . .
H42 H 0.8787 0.3576 0.5740 0.039 Uiso 1 1 calc R A .
C43 C 0.0288(5) 0.6119(4) 0.6946(3) 0.0699(14) Uani 1 1 d . . .
C44 C 0.1143(7) 0.5766(6) 0.7473(4) 0.141(3) Uani 1 1 d . . .
H44A H 0.0652 0.5508 0.7903 0.211 Uiso 1 1 calc R . .
H44B H 0.1625 0.6332 0.7551 0.211 Uiso 1 1 calc R . .
H44C H 0.1711 0.5227 0.7310 0.211 Uiso 1 1 calc R . .
C45 C 0.0866(6) 0.6456(4) 0.6238(3) 0.0831(16) Uani 1 1 d . . .
H45A H 0.0221 0.6554 0.5928 0.125 Uiso 1 1 calc R . .
H45B H 0.1483 0.5941 0.6086 0.125 Uiso 1 1 calc R . .
H45C H 0.1275 0.7094 0.6233 0.125 Uiso 1 1 calc R . .
C46 C 0.6283(4) 0.5319(3) 0.5785(2) 0.0477(10) Uani 1 1 d . . .
C47 C 0.4976(4) 0.5004(3) 0.6083(2) 0.0568(11) Uani 1 1 d . . .
H47A H 0.4718 0.4480 0.5830 0.085 Uiso 1 1 calc R . .
H47B H 0.4396 0.5592 0.6043 0.085 Uiso 1 1 calc R . .
H47C H 0.4974 0.4738 0.6566 0.085 Uiso 1 1 calc R . .
C48 C 0.6763(4) 0.6257(3) 0.6016(2) 0.0530(10) Uani 1 1 d . . .
H48A H 0.7629 0.6345 0.5818 0.079 Uiso 1 1 calc R . .
H48B H 0.6713 0.6178 0.6517 0.079 Uiso 1 1 calc R . .
H48C H 0.6254 0.6851 0.5863 0.079 Uiso 1 1 calc R . .
C49A C 0.2111(10) 0.5474(6) 0.9586(7) 0.065(3) Uani 0.50 1 d P B 2
C49B C 0.3308(13) 0.5491(11) 0.9625(7) 0.090(4) Uani 0.50 1 d P C 1
C50A C 0.261(5) 0.581(3) 1.027(2) 0.083(10) Uani 0.50 1 d P B 2
H50A H 0.2061 0.5555 1.0676 0.124 Uiso 0.50 1 calc PR B 2
H50B H 0.2612 0.6550 1.0232 0.124 Uiso 0.50 1 calc PR B 2
H50C H 0.3456 0.5529 1.0303 0.124 Uiso 0.50 1 calc PR B 2
C50B C 0.292(2) 0.563(2) 0.8911(15) 0.094(6) Uani 0.50 1 d P C 1
H50D H 0.3157 0.6298 0.8681 0.160 Uiso 0.50 1 calc PR C 1
H50E H 0.2014 0.5583 0.8941 0.160 Uiso 0.50 1 calc PR C 1
H50F H 0.3329 0.5106 0.8649 0.160 Uiso 0.50 1 calc PR C 1
C51A C 0.294(4) 0.546(4) 0.9089(19) 0.22(2) Uani 0.50 1 d P B 2
H51A H 0.2586 0.5236 0.8702 0.375 Uiso 0.50 1 calc PR B 2
H51B H 0.3616 0.4985 0.9217 0.375 Uiso 0.50 1 calc PR B 2
H51C H 0.3256 0.6135 0.8958 0.375 Uiso 0.50 1 calc PR B 2
C51B C 0.240(6) 0.594(4) 1.019(3) 0.104(13) Uani 0.50 1 d P C 1
H51D H 0.2829 0.5996 1.0586 0.177 Uiso 0.50 1 calc PR C 1
H51E H 0.1694 0.5496 1.0325 0.177 Uiso 0.50 1 calc PR C 1
H51F H 0.2085 0.6611 1.0008 0.177 Uiso 0.50 1 calc PR C 1
O1 O -0.0828(4) 0.6155(4) 0.7114(3) 0.136(2) Uani 1 1 d . . .
O2 O 0.6934(3) 0.4837(3) 0.53694(18) 0.0728(9) Uani 1 1 d . . .
O3A O 0.1117(7) 0.5115(6) 0.9547(5) 0.095(3) Uani 0.50 1 d P B 2
O3B O 0.4394(10) 0.5165(12) 0.9609(6) 0.172(6) Uani 0.50 1 d P C 1
C26B C 0.6906(5) 0.1080(6) 0.4634(3) 0.038(2) Uiso 0.50 1 d PD A 2
H26A H 0.6974 0.0798 0.4191 0.045 Uiso 0.50 1 calc PR A 2
H26B H 0.7384 0.1704 0.4562 0.045 Uiso 0.50 1 calc PR A 2
C26A C 0.6714(5) 0.0798(6) 0.4600(2) 0.035(2) Uiso 0.50 1 d PD A 1
H26C H 0.6499 0.0260 0.4337 0.042 Uiso 0.50 1 calc PR A 1
H26D H 0.7232 0.1279 0.4280 0.042 Uiso 0.50 1 calc PR A 1

loop_
_atom_site_aniso_label
_atom_site_aniso_U_11
_atom_site_aniso_U_22
_atom_site_aniso_U_33
_atom_site_aniso_U_23
_atom_site_aniso_U_13
_atom_site_aniso_U_12
Ni1 0.0272(2) 0.0264(2) 0.0204(2) -0.00688(16) -0.00531(15) -0.00437(16)
Ni2 0.0320(2) 0.0435(3) 0.0326(2) -0.0119(2) -0.00619(17) -0.00086(19)
P1 0.0233(4) 0.0260(4) 0.0200(4) -0.0052(3) -0.0040(3) -0.0049(3)
P2 0.0299(4) 0.0285(4) 0.0202(4) -0.0057(3) -0.0051(3) 0.0011(3)
N1 0.0275(13) 0.0285(15) 0.0241(13) -0.0071(11) -0.0034(10) -0.0079(11)
N2 0.0444(17) 0.0278(16) 0.0441(18) 0.0004(13) -0.0211(13) -0.0074(13)
N3 0.0270(13) 0.0323(15) 0.0244(14) -0.0101(11) -0.0041(10) -0.0043(11)
N4 0.0342(15) 0.0504(19) 0.0241(14) -0.0138(13) -0.0079(11) 0.0067(13)
Cl1 0.0513(6) 0.0547(6) 0.0568(6) -0.0276(5) -0.0172(4) 0.0095(5)
Cl2 0.0554(6) 0.1290(12) 0.0332(6) -0.0112(6) -0.0078(4) 0.0250(7)
Cl3 0.0302(4) 0.0545(6) 0.0382(5) -0.0132(4) -0.0058(3) -0.0044(4)
Cl4 0.0518(6) 0.0472(6) 0.0929(9) -0.0056(6) -0.0267(6) -0.0082(5)
C1 0.0246(15) 0.0276(17) 0.0261(16) -0.0043(13) -0.0065(12) -0.0037(13)
C2 0.0358(17) 0.0288(18) 0.0235(16) -0.0039(13) -0.0059(13) -0.0027(14)
C3 0.049(2) 0.042(2) 0.0311(19) -0.0018(16) -0.0167(16) -0.0021(17)
C4 0.059(2) 0.036(2) 0.049(2) 0.0031(18) -0.0218(19) -0.0003(18)
C5 0.063(3) 0.029(2) 0.058(3) -0.0032(18) -0.026(2) 0.0055(18)
C6 0.0270(16) 0.0290(18) 0.0288(17) -0.0069(14) -0.0051(13) -0.0044(13)
C7 0.0326(17) 0.038(2) 0.0332(18) -0.0081(15) -0.0090(14) -0.0147(15)
C8 0.0378(19) 0.046(2) 0.0347(19) -0.0039(16) -0.0069(15) -0.0191(17)
C9 0.062(2) 0.036(2) 0.050(2) 0.0031(18) -0.0183(19) -0.0231(19)
C10 0.0286(16) 0.0315(18) 0.0172(15) -0.0035(12) -0.0046(11) -0.0069(13)
C11 0.0311(17) 0.0320(18) 0.0270(17) -0.0045(14) -0.0042(13) -0.0054(14)
C12 0.0285(17) 0.045(2) 0.041(2) -0.0031(17) -0.0066(14) -0.0098(16)
C13 0.042(2) 0.038(2) 0.058(2) -0.0002(18) -0.0115(17) -0.0196(17)
C14 0.045(2) 0.0291(19) 0.056(2) -0.0075(17) -0.0078(17) -0.0104(16)
C15 0.0318(17) 0.0316(19) 0.0303(18) -0.0034(14) -0.0047(13) -0.0068(14)
C16 0.0250(15) 0.0236(16) 0.0246(16) -0.0009(12) -0.0035(12) -0.0028(12)
C17 0.0292(16) 0.0343(19) 0.0247(17) -0.0049(14) -0.0024(12) -0.0030(14)
C18 0.040(2) 0.043(2) 0.0285(18) -0.0070(16) 0.0052(14) -0.0020(16)
C19 0.0296(18) 0.047(2) 0.043(2) -0.0026(18) 0.0110(15) 0.0014(16)
C20 0.0249(17) 0.042(2) 0.046(2) 0.0046(17) -0.0044(14) -0.0064(15)
C21 0.0305(17) 0.0330(19) 0.0303(18) 0.0009(14) -0.0071(13) -0.0063(14)
C23A 0.031(3) 0.023(3) 0.022(3) -0.001(2) -0.009(2) -0.001(3)
C23B 0.036(4) 0.036(4) 0.038(4) -0.007(3) -0.005(3) -0.002(3)
C24A 0.022(8) 0.035(6) 0.049(8) -0.002(5) -0.013(6) 0.009(7)
C24B 0.025(8) 0.048(6) 0.040(7) -0.011(6) -0.014(6) 0.003(7)
C25 0.0353(18) 0.049(2) 0.039(2) -0.0107(17) -0.0177(15) -0.0026(16)
C27 0.0280(16) 0.046(2) 0.0253(17) -0.0129(15) -0.0077(13) 0.0024(15)
C28 0.0402(19) 0.048(2) 0.0277(18) -0.0146(16) 0.0000(14) -0.0094(17)
C29 0.043(2) 0.036(2) 0.036(2) -0.0147(16) 0.0045(15) -0.0022(16)
C30 0.0377(18) 0.0343(19) 0.0300(18) -0.0113(15) -0.0023(14) -0.0083(15)
C31 0.0392(18) 0.0283(18) 0.0222(16) -0.0034(13) -0.0033(13) 0.0032(14)
C32 0.0411(19) 0.041(2) 0.0345(19) -0.0149(16) -0.0044(15) 0.0029(16)
C33 0.066(3) 0.043(2) 0.047(2) -0.0180(19) -0.0010(19) 0.000(2)
C34 0.072(3) 0.050(3) 0.074(3) -0.028(2) 0.020(2) 0.011(2)
C35 0.057(3) 0.052(3) 0.076(3) -0.018(2) 0.033(2) 0.001(2)
C36 0.047(2) 0.035(2) 0.046(2) -0.0037(17) 0.0135(17) 0.0017(17)
C37 0.0343(17) 0.0280(17) 0.0238(16) -0.0059(13) -0.0020(13) 0.0000(14)
C38 0.0378(18) 0.037(2) 0.0234(17) -0.0024(14) -0.0020(13) 0.0066(15)
C39 0.0302(18) 0.051(2) 0.036(2) -0.0062(17) -0.0041(14) 0.0090(16)
C40 0.0317(18) 0.047(2) 0.042(2) -0.0074(17) 0.0001(15) -0.0074(16)
C41 0.042(2) 0.033(2) 0.040(2) -0.0025(16) -0.0035(15) -0.0070(16)
C42 0.0339(18) 0.0306(18) 0.0346(19) -0.0026(15) -0.0076(14) -0.0005(14)
C43 0.054(3) 0.060(3) 0.098(4) -0.003(3) -0.020(3) -0.019(2)
C44 0.129(6) 0.156(7) 0.127(6) 0.083(5) -0.051(5) -0.066(5)
C45 0.101(4) 0.074(4) 0.079(4) -0.010(3) -0.023(3) -0.017(3)
C46 0.050(2) 0.042(2) 0.052(2) -0.0036(19) -0.0162(19) 0.0051(19)
C47 0.050(2) 0.049(3) 0.073(3) -0.008(2) -0.009(2) -0.009(2)
C48 0.050(2) 0.051(3) 0.060(3) -0.005(2) -0.0148(19) -0.008(2)
C49A 0.056(6) 0.026(4) 0.113(10) -0.013(5) -0.012(6) 0.007(4)
C49B 0.089(9) 0.107(10) 0.074(9) -0.028(7) -0.010(6) 0.035(7)
C50A 0.13(2) 0.053(9) 0.064(13) -0.019(9) 0.013(16) 0.001(13)
C50B 0.097(12) 0.114(14) 0.065(14) -0.005(10) 0.007(8) 0.003(10)
C51A 0.28(4) 0.32(6) 0.07(2) -0.09(3) 0.00(2) 0.05(3)
C51B 0.110(18) 0.12(3) 0.082(18) -0.039(17) -0.014(13) 0.014(17)
O1 0.065(3) 0.167(5) 0.178(5) -0.016(4) -0.007(3) -0.041(3)
O2 0.072(2) 0.071(2) 0.077(2) -0.0291(19) 0.0028(17) 0.0019(18)
O3A 0.079(5) 0.055(4) 0.150(8) 0.006(5) -0.023(5) -0.012(4)
O3B 0.112(8) 0.269(16) 0.151(10) -0.103(10) -0.044(7) 0.103(9)

loop_
_atom_type_symbol
_atom_type_description
_atom_type_scat_dispersion_real
_atom_type_scat_dispersion_imag
_atom_type_scat_source
Ni Ni 0.3393 1.1124 'International Tables Vol C Tables 4.2.6.8 and 6.1.1.4'
P P 0.1023 0.0942 'International Tables Vol C Tables 4.2.6.8 and 6.1.1.4'
N N 0.0061 0.0033 'International Tables Vol C Tables 4.2.6.8 and 6.1.1.4'
Cl Cl 0.1484 0.1585 'International Tables Vol C Tables 4.2.6.8 and 6.1.1.4'
C C 0.0033 0.0016 'International Tables Vol C Tables 4.2.6.8 and 6.1.1.4'
O O 0.0106 0.0060 'International Tables Vol C Tables 4.2.6.8 and 6.1.1.4'
H H 0.0000 0.0000 'International Tables Vol C Tables 4.2.6.8 and 6.1.1.4'

loop_
_geom_angle_atom_site_label_1
_geom_angle_atom_site_label_2
_geom_angle_atom_site_label_3
_geom_angle
_geom_angle_site_symmetry_1
_geom_angle_site_symmetry_3
_geom_angle_publ_flag
N3 Ni1 N1 99.00(11) . . ?
N3 Ni1 P1 172.85(8) . . ?
N1 Ni1 P1 80.41(7) . . ?
N3 Ni1 P2 83.11(8) . . ?
N1 Ni1 P2 167.69(8) . . ?
P1 Ni1 P2 98.99(3) . . ?
Cl1 Ni2 Cl2 113.07(5) . . ?
Cl1 Ni2 Cl4 111.07(5) . . ?
Cl2 Ni2 Cl4 107.88(5) . . ?
Cl1 Ni2 Cl3 108.81(4) . . ?
Cl2 Ni2 Cl3 106.01(4) . . ?
Cl4 Ni2 Cl3 109.85(4) . . ?
C10 P1 C16 107.41(14) . . ?
C10 P1 C1 106.20(14) . . ?
C16 P1 C1 105.67(14) . . ?
C10 P1 Ni1 121.10(10) . . ?
C16 P1 Ni1 113.64(10) . . ?
C1 P1 Ni1 101.33(10) . . ?
C37 P2 C31 105.60(15) . . ?
C37 P2 C22B 100.1(3) . . ?
C31 P2 C22B 106.5(2) . . ?
C37 P2 C22A 114.0(3) . . ?
C31 P2 C22A 104.7(2) . . ?
C37 P2 Ni1 118.82(11) . . ?
C31 P2 Ni1 118.10(11) . . ?
C22B P2 Ni1 105.6(3) . . ?
C22A P2 Ni1 94.6(2) . . ?
C6 N1 C7 116.5(3) . . ?
C6 N1 Ni1 122.6(2) . . ?
C7 N1 Ni1 120.9(2) . . ?
C6 N2 C9 121.6(3) . . ?
C6 N2 C5 121.2(3) . . ?
C9 N2 C5 115.8(3) . . ?
C27 N3 C30 116.5(3) . . ?
C27 N3 Ni1 123.4(2) . . ?
C30 N3 Ni1 120.0(2) . . ?
C27 N4 C28 121.6(3) . . ?
C27 N4 C26A 130.2(3) . . ?
C28 N4 C26A 107.0(3) . . ?
C27 N4 C26B 120.2(4) . . ?
C28 N4 C26B 118.1(4) . . ?
C6 C1 C2 117.0(2) . . ?
C6 C1 P1 102.3(2) . . ?
C2 C1 P1 110.7(2) . . ?
C6 C1 H1 108.8 . . ?
C2 C1 H1 108.8 . . ?
P1 C1 H1 108.8 . . ?
C3 C2 C1 117.7(3) . . ?
C3 C2 H2A 107.9 . . ?
C1 C2 H2A 107.9 . . ?
C3 C2 H2B 107.9 . . ?
C1 C2 H2B 107.9 . . ?
H2A C2 H2B 107.2 . . ?
C2 C3 C4 113.4(3) . . ?
C2 C3 H3A 108.9 . . ?
C4 C3 H3A 108.9 . . ?
C2 C3 H3B 108.9 . . ?
C4 C3 H3B 108.9 . . ?
H3A C3 H3B 107.7 . . ?
C5 C4 C3 111.6(3) . . ?
C5 C4 H4A 109.3 . . ?
C3 C4 H4A 109.3 . . ?
C5 C4 H4B 109.3 . . ?
C3 C4 H4B 109.3 . . ?
H4A C4 H4B 108.0 . . ?
N2 C5 C4 113.6(3) . . ?
N2 C5 H5A 108.8 . . ?
C4 C5 H5A 108.8 . . ?
N2 C5 H5B 108.8 . . ?
C4 C5 H5B 108.8 . . ?
H5A C5 H5B 107.7 . . ?
N1 C6 N2 124.5(3) . . ?
N1 C6 C1 117.2(3) . . ?
N2 C6 C1 118.1(3) . . ?
N1 C7 C8 109.5(3) . . ?
N1 C7 H7A 109.8 . . ?
C8 C7 H7A 109.8 . . ?
N1 C7 H7B 109.8 . . ?
C8 C7 H7B 109.8 . . ?
H7A C7 H7B 108.2 . . ?
C9 C8 C7 107.8(3) . . ?
C9 C8 H8A 110.1 . . ?
C7 C8 H8A 110.1 . . ?
C9 C8 H8B 110.1 . . ?
C7 C8 H8B 110.1 . . ?
H8A C8 H8B 108.5 . . ?
N2 C9 C8 109.4(3) . . ?
N2 C9 H9A 109.8 . . ?
C8 C9 H9A 109.8 . . ?
N2 C9 H9B 109.8 . . ?
C8 C9 H9B 109.8 . . ?
H9A C9 H9B 108.2 . . ?
C15 C10 C11 119.2(3) . . ?
C15 C10 P1 121.0(2) . . ?
C11 C10 P1 119.4(2) . . ?
C12 C11 C10 119.8(3) . . ?
C12 C11 H11 120.1 . . ?
C10 C11 H11 120.1 . . ?
C13 C12 C11 119.9(3) . . ?
C13 C12 H12 120.0 . . ?
C11 C12 H12 120.0 . . ?
C14 C13 C12 120.7(3) . . ?
C14 C13 H13 119.6 . . ?
C12 C13 H13 119.6 . . ?
C13 C14 C15 119.5(3) . . ?
C13 C14 H14 120.2 . . ?
C15 C14 H14 120.2 . . ?
C14 C15 C10 120.8(3) . . ?
C14 C15 H15 119.6 . . ?
C10 C15 H15 119.6 . . ?
C17 C16 C21 119.0(3) . . ?
C17 C16 P1 122.6(2) . . ?
C21 C16 P1 118.4(2) . . ?
C18 C17 C16 120.7(3) . . ?
C18 C17 H17 119.7 . . ?
C16 C17 H17 119.7 . . ?
C19 C18 C17 119.5(3) . . ?
C19 C18 H18 120.3 . . ?
C17 C18 H18 120.3 . . ?
C20 C19 C18 121.0(3) . . ?
C20 C19 H19 119.5 . . ?
C18 C19 H19 119.5 . . ?
C19 C20 C21 119.7(3) . . ?
C19 C20 H20 120.1 . . ?
C21 C20 H20 120.1 . . ?
C20 C21 C16 120.2(3) . . ?
C20 C21 H21 119.9 . . ?
C16 C21 H21 119.9 . . ?
C27 C22A C23A 115.6(5) . . ?
C27 C22A P2 103.7(4) . . ?
C23A C22A P2 111.5(5) . . ?
C27 C22A H22A 108.6 . . ?
C23A C22A H22A 108.6 . . ?
P2 C22A H22A 108.6 . . ?
C23B C22B C27 111.6(6) . . ?
C23B C22B P2 114.9(5) . . ?
C27 C22B P2 101.4(4) . . ?
C23B C22B H22B 109.6 . . ?
C27 C22B H22B 109.6 . . ?
P2 C22B H22B 109.6 . . ?
C24A C23A C22A 111.4(10) . . ?
C24A C23A H23A 109.4 . . ?
C22A C23A H23A 109.4 . . ?
C24A C23A H23B 109.4 . . ?
C22A C23A H23B 109.4 . . ?
H23A C23A H23B 108.0 . . ?
C22B C23B C24B 112.5(8) . . ?
C22B C23B H23C 109.1 . . ?
C24B C23B H23C 109.1 . . ?
C22B C23B H23D 109.1 . . ?
C24B C23B H23D 109.1 . . ?
H23C C23B H23D 107.8 . . ?
C25 C24A C23A 115.1(15) . . ?
C25 C24A H24A 108.5 . . ?
C23A C24A H24A 108.5 . . ?
C25 C24A H24B 108.5 . . ?
C23A C24A H24B 108.5 . . ?
H24A C24A H24B 107.5 . . ?
C25 C24B C23B 107.5(17) . . ?
C25 C24B H24C 110.2 . . ?
C23B C24B H24C 110.2 . . ?
C25 C24B H24D 110.2 . . ?
C23B C24B H24D 110.2 . . ?
H24C C24B H24D 108.5 . . ?
C24A C25 C26A 115.8(7) . . ?
C26A C25 C24B 130.1(8) . . ?
C24A C25 C26B 99.0(7) . . ?
C24B C25 C26B 113.7(8) . . ?
C24A C25 H25A 108.3 . . ?
C26A C25 H25A 108.3 . . ?
C24B C25 H25A 105.7 . . ?
C26B C25 H25A 114.8 . . ?
C24A C25 H25B 108.3 . . ?
C26A C25 H25B 108.3 . . ?
C24B C25 H25B 94.8 . . ?
C26B C25 H25B 118.2 . . ?
H25A C25 H25B 107.4 . . ?
N3 C27 N4 124.8(3) . . ?
N3 C27 C22A 112.7(4) . . ?
N4 C27 C22A 122.1(4) . . ?
N3 C27 C22B 119.7(4) . . ?
N4 C27 C22B 114.7(4) . . ?
N4 C28 C29 110.9(3) . . ?
N4 C28 H28A 109.5 . . ?
C29 C28 H28A 109.5 . . ?
N4 C28 H28B 109.5 . . ?
C29 C28 H28B 109.5 . . ?
H28A C28 H28B 108.0 . . ?
C28 C29 C30 108.2(3) . . ?
C28 C29 H29A 110.1 . . ?
C30 C29 H29A 110.1 . . ?
C28 C29 H29B 110.1 . . ?
C30 C29 H29B 110.1 . . ?
H29A C29 H29B 108.4 . . ?
N3 C30 C29 110.3(3) . . ?
N3 C30 H30A 109.6 . . ?
C29 C30 H30A 109.6 . . ?
N3 C30 H30B 109.6 . . ?
C29 C30 H30B 109.6 . . ?
H30A C30 H30B 108.1 . . ?
C32 C31 C36 118.6(3) . . ?
C32 C31 P2 123.2(3) . . ?
C36 C31 P2 118.0(3) . . ?
C33 C32 C31 120.9(3) . . ?
C33 C32 H32 119.6 . . ?
C31 C32 H32 119.6 . . ?
C34 C33 C32 120.0(4) . . ?
C34 C33 H33 120.0 . . ?
C32 C33 H33 120.0 . . ?
C33 C34 C35 119.8(4) . . ?
C33 C34 H34 120.1 . . ?
C35 C34 H34 120.1 . . ?
C36 C35 C34 120.7(4) . . ?
C36 C35 H35 119.6 . . ?
C34 C35 H35 119.6 . . ?
C35 C36 C31 119.9(4) . . ?
C35 C36 H36 120.0 . . ?
C31 C36 H36 120.0 . . ?
C38 C37 C42 119.6(3) . . ?
C38 C37 P2 118.6(2) . . ?
C42 C37 P2 121.6(2) . . ?
C37 C38 C39 120.5(3) . . ?
C37 C38 H38 119.7 . . ?
C39 C38 H38 119.7 . . ?
C40 C39 C38 119.9(3) . . ?
C40 C39 H39 120.1 . . ?
C38 C39 H39 120.1 . . ?
C39 C40 C41 120.1(3) . . ?
C39 C40 H40 120.0 . . ?
C41 C40 H40 120.0 . . ?
C42 C41 C40 120.5(3) . . ?
C42 C41 H41 119.8 . . ?
C40 C41 H41 119.8 . . ?
C41 C42 C37 119.4(3) . . ?
C41 C42 H42 120.3 . . ?
C37 C42 H42 120.3 . . ?
O1 C43 C45 122.9(5) . . ?
O1 C43 C44 119.6(6) . . ?
C45 C43 C44 117.5(5) . . ?
C43 C44 H44A 109.5 . . ?
C43 C44 H44B 109.5 . . ?
H44A C44 H44B 109.5 . . ?
C43 C44 H44C 109.5 . . ?
H44A C44 H44C 109.5 . . ?
H44B C44 H44C 109.5 . . ?
C43 C45 H45A 109.5 . . ?
C43 C45 H45B 109.5 . . ?
H45A C45 H45B 109.5 . . ?
C43 C45 H45C 109.5 . . ?
H45A C45 H45C 109.5 . . ?
H45B C45 H45C 109.5 . . ?
O2 C46 C48 120.8(4) . . ?
O2 C46 C47 121.6(4) . . ?
C48 C46 C47 117.6(4) . . ?
C46 C47 H47A 109.5 . . ?
C46 C47 H47B 109.5 . . ?
H47A C47 H47B 109.5 . . ?
C46 C47 H47C 109.5 . . ?
H47A C47 H47C 109.5 . . ?
H47B C47 H47C 109.5 . . ?
C46 C48 H48A 109.5 . . ?
C46 C48 H48B 109.5 . . ?
H48A C48 H48B 109.5 . . ?
C46 C48 H48C 109.5 . . ?
H48A C48 H48C 109.5 . . ?
H48B C48 H48C 109.5 . . ?
O3A C49A C51A 118(3) . . ?
O3A C49A C50A 128(2) . . ?
C51A C49A C50A 113(3) . . ?
O3B C49B C50B 110.3(15) . . ?
O3B C49B C51B 133(3) . . ?
C50B C49B C51B 116(3) . . ?
C49A C50A H50A 109.5 . . ?
C49A C50A H50B 109.5 . . ?
H50A C50A H50B 109.5 . . ?
C49A C50A H50C 109.5 . . ?
H50A C50A H50C 109.5 . . ?
H50B C50A H50C 109.5 . . ?
C49A C51A H51A 109.5 . . ?
C49A C51A H51B 109.5 . . ?
H51A C51A H51B 109.5 . . ?
C49A C51A H51C 109.5 . . ?
H51A C51A H51C 109.5 . . ?
H51B C51A H51C 109.5 . . ?
N4 C26B C25 113.2(3) . . ?
N4 C26B H26A 108.9 . . ?
C25 C26B H26A 108.9 . . ?
N4 C26B H26B 108.9 . . ?
C25 C26B H26B 108.9 . . ?
H26A C26B H26B 107.7 . . ?
N4 C26A C25 115.1(3) . . ?
N4 C26A H26C 108.5 . . ?
C25 C26A H26C 108.5 . . ?
N4 C26A H26D 108.5 . . ?
C25 C26A H26D 108.5 . . ?
H26C C26A H26D 107.5 . . ?

loop_
_geom_bond_atom_site_label_1
_geom_bond_atom_site_label_2
_geom_bond_distance
_geom_bond_site_symmetry_2
_geom_bond_publ_flag
Ni1 N3 1.938(2) . ?
Ni1 N1 1.953(3) . ?
Ni1 P1 2.1337(8) . ?
Ni1 P2 2.1454(9) . ?
Ni2 Cl1 2.2522(11) . ?
Ni2 Cl2 2.2525(11) . ?
Ni2 Cl4 2.2680(11) . ?
Ni2 Cl3 2.2747(9) . ?
P1 C10 1.816(3) . ?
P1 C16 1.822(3) . ?
P1 C1 1.848(3) . ?
P2 C37 1.822(3) . ?
P2 C31 1.823(3) . ?
P2 C22B 1.838(7) . ?
P2 C22A 1.894(7) . ?
N1 C6 1.307(4) . ?
N1 C7 1.486(4) . ?
N2 C6 1.338(4) . ?
N2 C9 1.470(4) . ?
N2 C5 1.484(5) . ?
N3 C27 1.311(4) . ?
N3 C30 1.475(4) . ?
N4 C27 1.348(4) . ?
N4 C28 1.462(4) . ?
N4 C26A 1.4787(10) . ?
N4 C26B 1.4814(10) . ?
C1 C6 1.524(4) . ?
C1 C2 1.538(4) . ?
C1 H1 0.9800 . ?
C2 C3 1.517(5) . ?
C2 H2A 0.9700 . ?
C2 H2B 0.9700 . ?
C3 C4 1.530(5) . ?
C3 H3A 0.9700 . ?
C3 H3B 0.9700 . ?
C4 C5 1.491(5) . ?
C4 H4A 0.9700 . ?
C4 H4B 0.9700 . ?
C5 H5A 0.9700 . ?
C5 H5B 0.9700 . ?
C7 C8 1.515(4) . ?
C7 H7A 0.9700 . ?
C7 H7B 0.9700 . ?
C8 C9 1.509(5) . ?
C8 H8A 0.9700 . ?
C8 H8B 0.9700 . ?
C9 H9A 0.9700 . ?
C9 H9B 0.9700 . ?
C10 C15 1.385(5) . ?
C10 C11 1.400(4) . ?
C11 C12 1.390(4) . ?
C11 H11 0.9300 . ?
C12 C13 1.380(5) . ?
C12 H12 0.9300 . ?
C13 C14 1.379(5) . ?
C13 H13 0.9300 . ?
C14 C15 1.385(4) . ?
C14 H14 0.9300 . ?
C15 H15 0.9300 . ?
C16 C17 1.393(4) . ?
C16 C21 1.398(4) . ?
C17 C18 1.382(4) . ?
C17 H17 0.9300 . ?
C18 C19 1.381(5) . ?
C18 H18 0.9300 . ?
C19 C20 1.377(5) . ?
C19 H19 0.9300 . ?
C20 C21 1.388(5) . ?
C20 H20 0.9300 . ?
C21 H21 0.9300 . ?
C22A C27 1.469(7) . ?
C22A C23A 1.518(9) . ?
C22A H22A 0.9800 . ?
C22B C23B 1.534(10) . ?
C22B C27 1.593(8) . ?
C22B H22B 0.9800 . ?
C23A C24A 1.49(2) . ?
C23A H23A 0.9700 . ?
C23A H23B 0.9700 . ?
C23B C24B 1.57(2) . ?
C23B H23C 0.9700 . ?
C23B H23D 0.9700 . ?
C24A C25 1.48(3) . ?
C24A H24A 0.9700 . ?
C24A H24B 0.9700 . ?
C24B C25 1.52(3) . ?
C24B H24C 0.9700 . ?
C24B H24D 0.9700 . ?
C25 C26A 1.506(4) . ?
C25 C26B 1.535(4) . ?
C25 H25A 0.9700 . ?
C25 H25B 0.9700 . ?
C28 C29 1.508(5) . ?
C28 H28A 0.9700 . ?
C28 H28B 0.9700 . ?
C29 C30 1.526(4) . ?
C29 H29A 0.9700 . ?
C29 H29B 0.9700 . ?
C30 H30A 0.9700 . ?
C30 H30B 0.9700 . ?
C31 C32 1.387(5) . ?
C31 C36 1.390(5) . ?
C32 C33 1.382(5) . ?
C32 H32 0.9300 . ?
C33 C34 1.366(6) . ?
C33 H33 0.9300 . ?
C34 C35 1.379(6) . ?
C34 H34 0.9300 . ?
C35 C36 1.379(5) . ?
C35 H35 0.9300 . ?
C36 H36 0.9300 . ?
C37 C38 1.379(5) . ?
C37 C42 1.405(5) . ?
C38 C39 1.389(5) . ?
C38 H38 0.9300 . ?
C39 C40 1.379(5) . ?
C39 H39 0.9300 . ?
C40 C41 1.386(5) . ?
C40 H40 0.9300 . ?
C41 C42 1.384(5) . ?
C41 H41 0.9300 . ?
C42 H42 0.9300 . ?
C43 O1 1.190(6) . ?
C43 C45 1.460(7) . ?
C43 C44 1.468(8) . ?
C44 H44A 0.9600 . ?
C44 H44B 0.9600 . ?
C44 H44C 0.9600 . ?
C45 H45A 0.9600 . ?
C45 H45B 0.9600 . ?
C45 H45C 0.9600 . ?
C46 O2 1.210(5) . ?
C46 C48 1.492(6) . ?
C46 C47 1.495(6) . ?
C47 H47A 0.9600 . ?
C47 H47B 0.9600 . ?
C47 H47C 0.9600 . ?
C48 H48A 0.9600 . ?
C48 H48B 0.9600 . ?
C48 H48C 0.9600 . ?
C49A O3A 1.194(11) . ?
C49A C51A 1.22(4) . ?
C49A C50A 1.60(5) . ?
C49B O3B 1.206(14) . ?
C49B C50B 1.48(3) . ?
C49B C51B 1.52(5) . ?
C50A H50A 0.9600 . ?
C50A H50B 0.9600 . ?
C50A H50C 0.9600 . ?
C50B H50D 0.9600 . ?
C50B H50E 0.9600 . ?
C50B H50F 0.9600 . ?
C51A H51A 0.9600 . ?
C51A H51B 0.9600 . ?
C51A H51C 0.9600 . ?
C51B H51D 0.9600 . ?
C51B H51E 0.9600 . ?
C51B H51F 0.9600 . ?
C26B H26A 0.9700 . ?
C26B H26B 0.9700 . ?
C26A H26C 0.9700 . ?
C26A H26D 0.9700 . ?
